data_2221333
loop_
_publ_author_name
'Seidel, R\"udiger W.'
'Oppel, Iris M.'

_publ_section_title
;
 Di-\m-chlorido-bis{aquachlorido[2,2'-thiobis(pyridine
 <i>N</i>-oxide)-\k<i>O</i>]copper(II)}
;
_journal_coeditor_code DN2439
_journal_issue 4
_journal_name_full 'Acta Crystallographica Section E'
_journal_page_first m460
_journal_paper_doi 10.1107/S1600536809011076
_journal_volume 65
_journal_year 2009
_chemical_formula_iupac '[Cu2 Cl4 (C10 H8 N2 O2 S)2 (H2 O)2]'
_chemical_formula_moiety 'C20 H20 Cl4 Cu2 N4 O6 S2'
_chemical_formula_sum 'C20 H20 Cl4 Cu2 N4 O6 S2'
_chemical_formula_weight 745.40
_chemical_name_systematic
;
Di-\m-chlorido-bis{aquachlorido[2,2'-thiobis(pyridine
<i>N</i>-oxide)-\k<i>O</i>]copper(II)}
;
_space_group_IT_number 14
_symmetry_cell_setting monoclinic
_symmetry_space_group_name_Hall '-P 2ybc'
_symmetry_space_group_name_H-M 'P 1 21/c 1'
_atom_sites_solution_hydrogens geom
_atom_sites_solution_primary direct
_atom_sites_solution_secondary difmap
_audit_creation_method 'SHELXL-97 and IUCr-template'
_cell_angle_alpha 90.00
_cell_angle_beta 95.516(17)
_cell_angle_gamma 90.00
_cell_formula_units_Z 2
_cell_length_a 6.7552(18)
_cell_length_b 11.430(3)
_cell_length_c 17.375(3)
_cell_measurement_reflns_used 25
_cell_measurement_temperature 294(2)
_cell_measurement_theta_max 17.99
_cell_measurement_theta_min 5.12
_cell_volume 1335.3(6)
_computing_cell_refinement 'XSCANS (Bruker, 1999)'
_computing_data_collection 'XSCANS (Bruker, 1999)'
_computing_data_reduction 'XSCANS (Bruker, 1999)'
_computing_molecular_graphics 'DIAMOND (Brandenburg, 2008)'
_computing_publication_material 'SHELXL97 (Sheldrick, 2008)'
_computing_structure_refinement 'SHELXL97 (Sheldrick, 2008)'
_computing_structure_solution 'SHELXS97 (Sheldrick, 2008)'
_diffrn_ambient_temperature 294(2)
_diffrn_measured_fraction_theta_full 1.000
_diffrn_measured_fraction_theta_max 1.000
_diffrn_measurement_device_type 'Siemens P4 four-circle'
_diffrn_measurement_method \w
_diffrn_radiation_monochromator graphite
_diffrn_radiation_source 'fine-focus sealed tube'
_diffrn_radiation_type MoK\a
_diffrn_radiation_wavelength 0.71073
_diffrn_reflns_av_R_equivalents 0.0579
_diffrn_reflns_av_sigmaI/netI 0.0699
_diffrn_reflns_limit_h_max 1
_diffrn_reflns_limit_h_min -8
_diffrn_reflns_limit_k_max 13
_diffrn_reflns_limit_k_min -1
_diffrn_reflns_limit_l_max 20
_diffrn_reflns_limit_l_min -20
_diffrn_reflns_number 3316
_diffrn_reflns_theta_full 25.00
_diffrn_reflns_theta_max 25.00
_diffrn_reflns_theta_min 2.14
_diffrn_standards_decay_% 0
_diffrn_standards_interval_count 97
_diffrn_standards_number 3
_exptl_absorpt_coefficient_mu 2.194
_exptl_absorpt_correction_T_max 0.6625
_exptl_absorpt_correction_T_min 0.5291
_exptl_absorpt_correction_type psi-scan
_exptl_absorpt_process_details '(ABSPsiScan in PLATON; Spek, 2009)'
_exptl_crystal_colour dark-yellow
_exptl_crystal_density_diffrn 1.854
_exptl_crystal_density_method 'not measured'
_exptl_crystal_description prism
_exptl_crystal_F_000 748
_exptl_crystal_size_max 0.27
_exptl_crystal_size_mid 0.21
_exptl_crystal_size_min 0.19
_refine_diff_density_max 0.402
_refine_diff_density_min -0.527
_refine_ls_extinction_method none
_refine_ls_goodness_of_fit_ref 1.015
_refine_ls_hydrogen_treatment mixed
_refine_ls_matrix_type full
_refine_ls_number_parameters 178
_refine_ls_number_reflns 2349
_refine_ls_number_restraints 2
_refine_ls_restrained_S_all 1.015
_refine_ls_R_factor_all 0.0692
_refine_ls_R_factor_gt 0.0402
_refine_ls_shift/su_max 0.000
_refine_ls_shift/su_mean 0.000
_refine_ls_structure_factor_coef Fsqd
_refine_ls_weighting_details 'calc w=1/[\s^2^(Fo^2^)+(0.0347P)^2^] where P=(Fo^2^+2Fc^2^)/3'
_refine_ls_weighting_scheme calc
_refine_ls_wR_factor_gt 0.0784
_refine_ls_wR_factor_ref 0.0880
_reflns_number_gt 1736
_reflns_number_total 2349
_reflns_threshold_expression I>2(I)
_cod_data_source_file dn2439.cif
_cod_data_source_block I
_cod_depositor_comments
;
The following automatic conversions were performed:
'_symmetry_cell_setting' value 'Monoclinic' changed to 'monoclinic'
according to '/home/saulius/struct/CIF-dictionaries/cif_core.dic'
dictionary named 'cif_core.dic' version 2.4.1 from 2010-06-29.

Automatic conversion script
Id: cif_fix_enum 1527 2010-12-29 10:47:43Z saulius 

The following automatic conversions were performed:

'_symmetry_cell_setting' value 'Monoclinic' changed to 'monoclinic'
according to /home/saulius/struct/CIF-dictionaries/cif_core.dic
dictionary named 'cif_core.dic' version 2.4.1 from 2010-06-29.

Automatic conversion script
Id: cif_fix_values 1715 2011-07-08 13:25:40Z adriana 
;
_cod_original_cell_volume 1335.4(6)
_cod_original_sg_symbol_H-M 'P 21/c'
_cod_database_code 2221333
_cod_database_fobs_code 2221333

loop_
_symmetry_equiv_pos_as_xyz
'x, y, z'
'-x, y+1/2, -z+1/2'
'-x, -y, -z'
'x, -y-1/2, z-1/2'

loop_
_atom_site_type_symbol
_atom_site_label
_atom_site_fract_x
_atom_site_fract_y
_atom_site_fract_z
_atom_site_U_iso_or_equiv
_atom_site_adp_type
_atom_site_calc_flag
_atom_site_refinement_flags
_atom_site_occupancy
_atom_site_disorder_assembly
_atom_site_disorder_group
Cu Cu1 0.36057(7) 0.52270(5) 0.07537(3) 0.02340(16) Uani d . 1 . .
Cl Cl1 0.42569(17) 0.52142(11) 0.20449(6) 0.0365(3) Uani d . 1 . .
Cl Cl2 0.34708(15) 0.57187(10) -0.05629(6) 0.0273(3) Uani d . 1 . .
S S1 0.42443(17) 0.79699(11) 0.11518(7) 0.0343(3) Uani d . 1 . .
O O1 0.1176(4) 0.6210(3) 0.07498(15) 0.0272(7) Uani d . 1 . .
O O2 0.1784(5) 0.3623(3) 0.05848(18) 0.0325(8) Uani d D 1 . .
H H2A 0.086(5) 0.372(4) 0.026(2) 0.039 Uiso d D 1 . .
H H2B 0.231(7) 0.305(3) 0.040(2) 0.039 Uiso d D 1 . .
N N1 0.0804(5) 0.6857(3) 0.13620(19) 0.0250(8) Uani d . 1 . .
C C2 -0.0843(6) 0.6616(4) 0.1706(2) 0.0290(11) Uani d . 1 . .
H H2 -0.1683 0.6013 0.1521 0.035 Uiso calc R 1 . .
C C3 -0.1287(7) 0.7269(4) 0.2335(3) 0.0378(12) Uani d . 1 . .
H H3 -0.2435 0.7108 0.2572 0.045 Uiso calc R 1 . .
C C4 -0.0060(7) 0.8142(4) 0.2611(3) 0.0386(12) Uani d . 1 . .
H H4 -0.0342 0.8569 0.3043 0.046 Uiso calc R 1 . .
C C5 0.1619(7) 0.8391(4) 0.2242(3) 0.0352(11) Uani d . 1 . .
H H5 0.2461 0.8996 0.2423 0.042 Uiso calc R 1 . .
C C6 0.2049(6) 0.7744(4) 0.1606(2) 0.0250(10) Uani d . 1 . .
O O11 0.6518(4) 0.8360(3) 0.00176(19) 0.0412(9) Uani d . 1 . .
N N11 0.4647(5) 0.8581(3) -0.0254(2) 0.0315(9) Uani d . 1 . .
C C12 0.3202(7) 0.8442(4) 0.0239(2) 0.0276(11) Uani d . 1 . .
C C13 0.1254(6) 0.8656(4) -0.0018(2) 0.0292(11) Uani d . 1 . .
H H13 0.0267 0.8566 0.0315 0.035 Uiso calc R 1 . .
C C14 0.0761(7) 0.9005(4) -0.0771(3) 0.0378(12) Uani d . 1 . .
H H14 -0.0560 0.9141 -0.0951 0.045 Uiso calc R 1 . .
C C15 0.2246(8) 0.9151(4) -0.1254(3) 0.0425(13) Uani d . 1 . .
H H15 0.1930 0.9400 -0.1761 0.051 Uiso calc R 1 . .
C C16 0.4167(8) 0.8932(4) -0.0992(3) 0.0395(13) Uani d . 1 . .
H H16 0.5161 0.9024 -0.1322 0.047 Uiso calc R 1 . .

loop_
_atom_site_aniso_label
_atom_site_aniso_U_11
_atom_site_aniso_U_22
_atom_site_aniso_U_33
_atom_site_aniso_U_12
_atom_site_aniso_U_13
_atom_site_aniso_U_23
Cu1 0.0210(3) 0.0273(3) 0.0224(3) 0.0022(3) 0.0041(2) -0.0021(2)
Cl1 0.0376(7) 0.0499(7) 0.0224(6) 0.0122(6) 0.0045(5) 0.0007(5)
Cl2 0.0246(6) 0.0331(6) 0.0249(6) 0.0063(5) 0.0050(4) -0.0017(5)
S1 0.0216(6) 0.0443(7) 0.0370(7) -0.0053(6) 0.0028(5) 0.0023(6)
O1 0.0223(16) 0.0342(17) 0.0250(16) 0.0056(14) 0.0018(13) -0.0109(14)
O2 0.0259(19) 0.0323(19) 0.038(2) -0.0022(16) -0.0030(15) -0.0023(16)
N1 0.0210(19) 0.029(2) 0.0253(19) 0.0026(17) 0.0042(16) -0.0004(17)
C2 0.021(2) 0.031(3) 0.036(3) -0.001(2) 0.006(2) 0.000(2)
C3 0.029(3) 0.053(3) 0.033(3) 0.006(3) 0.008(2) -0.001(2)
C4 0.046(3) 0.042(3) 0.030(3) 0.008(3) 0.011(2) -0.006(2)
C5 0.041(3) 0.028(3) 0.037(3) -0.005(2) -0.001(2) -0.005(2)
C6 0.019(2) 0.030(2) 0.027(2) 0.001(2) 0.0029(19) 0.0001(19)
O11 0.0196(17) 0.047(2) 0.059(2) -0.0015(16) 0.0111(16) -0.0083(17)
N11 0.023(2) 0.026(2) 0.047(2) -0.0057(17) 0.0112(18) -0.0080(19)
C12 0.028(3) 0.022(2) 0.035(3) -0.008(2) 0.011(2) -0.007(2)
C13 0.020(2) 0.032(3) 0.037(3) -0.002(2) 0.012(2) -0.002(2)
C14 0.037(3) 0.037(3) 0.040(3) -0.002(2) 0.002(2) 0.007(2)
C15 0.048(3) 0.049(3) 0.030(3) -0.006(3) 0.007(2) 0.002(2)
C16 0.049(3) 0.045(3) 0.028(3) -0.010(3) 0.020(2) -0.004(2)

loop_
_atom_type_symbol
_atom_type_description
_atom_type_scat_dispersion_real
_atom_type_scat_dispersion_imag
_atom_type_scat_source
C C 0.0033 0.0016 'International Tables Vol C Tables 4.2.6.8 and 6.1.1.4'
H H 0.0000 0.0000 'International Tables Vol C Tables 4.2.6.8 and 6.1.1.4'
N N 0.0061 0.0033 'International Tables Vol C Tables 4.2.6.8 and 6.1.1.4'
O O 0.0106 0.0060 'International Tables Vol C Tables 4.2.6.8 and 6.1.1.4'
S S 0.1246 0.1234 'International Tables Vol C Tables 4.2.6.8 and 6.1.1.4'
Cl Cl 0.1484 0.1585 'International Tables Vol C Tables 4.2.6.8 and 6.1.1.4'
Cu Cu 0.3201 1.2651 'International Tables Vol C Tables 4.2.6.8 and 6.1.1.4'

loop_
_geom_angle_atom_site_label_1
_geom_angle_atom_site_label_2
_geom_angle_atom_site_label_3
_geom_angle_site_symmetry_1
_geom_angle_site_symmetry_3
_geom_angle
_geom_angle_publ_flag
O1 Cu1 O2 . . 91.10(12) ?
O1 Cu1 Cl1 . . 95.13(8) ?
O2 Cu1 Cl1 . . 100.39(9) ?
O1 Cu1 Cl2 . 3_665 169.61(9) ?
O2 Cu1 Cl2 . 3_665 93.77(9) ?
Cl1 Cu1 Cl2 . 3_665 93.00(4) ?
O1 Cu1 Cl2 . . 84.65(8) ?
O2 Cu1 Cl2 . . 95.75(9) ?
Cl1 Cu1 Cl2 . . 163.86(5) ?
Cl2 Cu1 Cl2 3_665 . 85.74(4) ?
Cu1 Cl2 Cu1 3_665 . 94.26(4) ?
C12 S1 C6 . . 99.6(2) ?
N1 O1 Cu1 . . 121.8(2) ?
Cu1 O2 H2A . . 111(4) ?
Cu1 O2 H2B . . 117(3) ?
H2A O2 H2B . . 100(5) ?
O1 N1 C2 . . 117.9(4) ?
O1 N1 C6 . . 120.1(3) ?
C2 N1 C6 . . 122.0(4) ?
N1 C2 C3 . . 119.6(4) ?
N1 C2 H2 . . 120.2 ?
C3 C2 H2 . . 120.2 ?
C4 C3 C2 . . 120.4(4) ?
C4 C3 H3 . . 119.8 ?
C2 C3 H3 . . 119.8 ?
C3 C4 C5 . . 119.2(4) ?
C3 C4 H4 . . 120.4 ?
C5 C4 H4 . . 120.4 ?
C6 C5 C4 . . 120.3(4) ?
C6 C5 H5 . . 119.9 ?
C4 C5 H5 . . 119.9 ?
N1 C6 C5 . . 118.5(4) ?
N1 C6 S1 . . 119.4(3) ?
C5 C6 S1 . . 121.9(3) ?
O11 N11 C16 . . 121.7(4) ?
O11 N11 C12 . . 117.8(4) ?
C16 N11 C12 . . 120.5(4) ?
N11 C12 C13 . . 119.7(4) ?
N11 C12 S1 . . 110.7(3) ?
C13 C12 S1 . . 129.6(3) ?
C12 C13 C14 . . 119.9(4) ?
C12 C13 H13 . . 120.1 ?
C14 C13 H13 . . 120.1 ?
C13 C14 C15 . . 119.3(5) ?
C13 C14 H14 . . 120.3 ?
C15 C14 H14 . . 120.3 ?
C16 C15 C14 . . 120.1(5) ?
C16 C15 H15 . . 120.0 ?
C14 C15 H15 . . 120.0 ?
N11 C16 C15 . . 120.5(4) ?
N11 C16 H16 . . 119.7 ?
C15 C16 H16 . . 119.7 ?

loop_
_geom_bond_atom_site_label_1
_geom_bond_atom_site_label_2
_geom_bond_site_symmetry_2
_geom_bond_distance
_geom_bond_publ_flag
Cu1 O1 . 1.988(3) ?
Cu1 O2 . 2.212(3) ?
Cu1 Cl1 . 2.2443(12) ?
Cu1 Cl2 3_665 2.3031(12) ?
Cu1 Cl2 . 2.3489(12) ?
Cl2 Cu1 3_665 2.3031(12) ?
S1 C12 . 1.758(5) ?
S1 C6 . 1.764(4) ?
O1 N1 . 1.339(4) ?
O2 H2A . 0.81(2) ?
O2 H2B . 0.82(2) ?
N1 C2 . 1.341(5) ?
N1 C6 . 1.359(5) ?
C2 C3 . 1.381(6) ?
C2 H2 . 0.9300 ?
C3 C4 . 1.355(7) ?
C3 H3 . 0.9300 ?
C4 C5 . 1.386(6) ?
C4 H4 . 0.9300 ?
C5 C6 . 1.384(6) ?
C5 H5 . 0.9300 ?
O11 N11 . 1.331(5) ?
N11 C16 . 1.353(6) ?
N11 C12 . 1.369(5) ?
C12 C13 . 1.370(6) ?
C13 C14 . 1.378(6) ?
C13 H13 . 0.9300 ?
C14 C15 . 1.379(6) ?
C14 H14 . 0.9300 ?
C15 C16 . 1.357(7) ?
C15 H15 . 0.9300 ?
C16 H16 . 0.9300 ?

loop_
_geom_hbond_atom_site_label_D
_geom_hbond_atom_site_label_H
_geom_hbond_atom_site_label_A
_geom_hbond_site_symmetry_A
_geom_hbond_distance_DH
_geom_hbond_distance_HA
_geom_hbond_distance_DA
_geom_hbond_angle_DHA
O2 H2A O1 3_565 0.81(2) 2.13(2) 2.919(4) 167(5)
O2 H2B O11 3_665 0.82(2) 1.97(2) 2.789(5) 177(5)
